data_2013033
loop_
_publ_author_name
'Meszko, Joanna'
'Sikorski, Artur'
'Huta, Olexyj M.'
'Konitz, Antoni'
'B\/la\.zejowski, Jerzy'

_publ_section_title
;
 10-Methyl- and 9,10-dimethylacridinium methyl sulfate
;
_journal_issue 11
_journal_name_full 'Acta Crystallographica Section C'
_journal_page_first o669
_journal_page_last o671
_journal_paper_doi 10.1107/S0108270102017171
_journal_volume 58
_journal_year 2002
_chemical_formula_moiety 'C15 H14 N + , C H3 O4 S -'
_chemical_formula_sum 'C16 H17 N O4 S'
_chemical_formula_weight 319.37
_chemical_name_systematic
;
9,10-dimethylacridinium methyl sulfate
;
_space_group_IT_number 11
_symmetry_cell_setting monoclinic
_symmetry_space_group_name_Hall '-P 2yb'
_symmetry_space_group_name_H-M 'P 1 21/m 1'
_atom_sites_solution_hydrogens geom
_atom_sites_solution_primary direct
_atom_sites_solution_secondary difmap
_cell_angle_alpha 90
_cell_angle_beta 96.24(3)
_cell_angle_gamma 90
_cell_formula_units_Z 2
_cell_length_a 9.271(2)
_cell_length_b 6.8220(10)
_cell_length_c 11.591(2)
_cell_measurement_reflns_used 50
_cell_measurement_temperature 293(2)
_cell_measurement_theta_max 24
_cell_measurement_theta_min 6
_cell_volume 728.7(2)
_computing_cell_refinement 'KM-4 Software'
_computing_data_collection 'KM-4 Software (Kuma Diffraction, 1989)'
_computing_data_reduction 'KM-4 Software'
_computing_molecular_graphics 'ORTEPII (Johnson, 1976)'
_computing_publication_material SHELXL97
_computing_structure_refinement 'SHELXL97 (Sheldrick, 1997)'
_computing_structure_solution 'SHELXS97 (Sheldrick, 1997)'
_diffrn_ambient_temperature 293(2)
_diffrn_measured_fraction_theta_full 1.00
_diffrn_measured_fraction_theta_max 1.00
_diffrn_measurement_device_type 'Kuma KM-4'
_diffrn_measurement_method \q/2\q
_diffrn_radiation_monochromator graphite
_diffrn_radiation_source 'fine-focus sealed tube'
_diffrn_radiation_type CuK\a
_diffrn_radiation_wavelength 1.54178
_diffrn_reflns_av_R_equivalents 0.024
_diffrn_reflns_av_sigmaI/netI 0.011
_diffrn_reflns_limit_h_max 11
_diffrn_reflns_limit_h_min -8
_diffrn_reflns_limit_k_max 0
_diffrn_reflns_limit_k_min -8
_diffrn_reflns_limit_l_max 8
_diffrn_reflns_limit_l_min -14
_diffrn_reflns_number 1620
_diffrn_reflns_theta_full 71.99
_diffrn_reflns_theta_max 71.99
_diffrn_reflns_theta_min 3.84
_diffrn_standards_decay_% none
_diffrn_standards_interval_count 200
_diffrn_standards_number 3
_exptl_absorpt_coefficient_mu 2.143
_exptl_absorpt_correction_type none
_exptl_crystal_colour red
_exptl_crystal_density_diffrn 1.455
_exptl_crystal_density_meas ?
_exptl_crystal_density_method 'not measured'
_exptl_crystal_description prism
_exptl_crystal_F_000 336
_exptl_crystal_size_max 0.40
_exptl_crystal_size_mid 0.40
_exptl_crystal_size_min 0.35
_refine_diff_density_max 0.35
_refine_diff_density_min -0.28
_refine_ls_extinction_coef 0.070(5)
_refine_ls_extinction_expression Fc^*^=kFc[1+0.001xFc^2^\l^3^/sin(2\q)]^-1/4^
_refine_ls_extinction_method 'SHELXL97 (Sheldrick, 1997)'
_refine_ls_goodness_of_fit_ref 1.128
_refine_ls_hydrogen_treatment constr
_refine_ls_matrix_type full
_refine_ls_number_parameters 131
_refine_ls_number_reflns 1565
_refine_ls_number_restraints 0
_refine_ls_restrained_S_all 1.128
_refine_ls_R_factor_all 0.048
_refine_ls_R_factor_gt 0.046
_refine_ls_shift/su_max <0.001
_refine_ls_shift/su_mean 0.000
_refine_ls_structure_factor_coef Fsqd
_refine_ls_weighting_details 'w = 1/[\s^2^(Fo^2^)+(0.0839P)^2^+0.1827P] where P=(Fo^2^+2Fc^2^)/3'
_refine_ls_weighting_scheme calc
_refine_ls_wR_factor_gt 0.135
_refine_ls_wR_factor_ref 0.137
_reflns_number_gt 1454
_reflns_number_total 1565
_reflns_threshold_expression I>2\s(I)
_cod_data_source_file gg1138.cif
_cod_data_source_block II
_cod_depositor_comments
;
The following automatic conversions were performed:

'_exptl_crystal_density_meas' value 'not measured' was changed to '?'
- the value is perceived as not measured.

Automatic conversion script
Id: cif_fix_values 3008 2015-01-20 13:52:24Z robertas 
;
_cod_original_sg_symbol_H-M 'P 21/m'
_cod_database_code 2013033
_cod_database_fobs_code 2013033

loop_
_symmetry_equiv_pos_as_xyz
'x, y, z'
'-x, y+1/2, -z'
'-x, -y, -z'
'x, -y+1/2, z'

loop_
_atom_site_label
_atom_site_fract_x
_atom_site_fract_y
_atom_site_fract_z
_atom_site_U_iso_or_equiv
_atom_site_adp_type
_atom_site_calc_flag
_atom_site_refinement_flags
_atom_site_occupancy
_atom_site_disorder_assembly
_atom_site_disorder_group
_atom_site_type_symbol
S1 -0.02870(6) 0.2500 0.22575(5) 0.0485(3) Uani d S 1 . . S
O1 0.1206(2) 0.2500 0.17339(18) 0.0771(8) Uani d S 1 . . O
O2 0.0158(2) 0.2500 0.34805(17) 0.0721(7) Uani d S 1 . . O
O3 -0.1032(2) 0.4224(3) 0.18400(14) 0.0893(6) Uani d . 1 . . O
C1 0.3754(3) 0.2500 0.4159(2) 0.0460(6) Uani d S 1 . . C
H1A 0.2746 0.2500 0.4116 0.055 Uiso d SR 1 . . H
C2 0.4405(3) 0.2500 0.3169(2) 0.0528(6) Uani d S 1 . . C
H2A 0.3842 0.2500 0.2454 0.063 Uiso d SR 1 . . H
C3 0.5922(3) 0.2500 0.3213(2) 0.0561(7) Uani d S 1 . . C
H3A 0.6357 0.2500 0.2526 0.067 Uiso d SR 1 . . H
C4 0.6762(3) 0.2500 0.4246(2) 0.0502(6) Uani d S 1 . . C
H4A 0.7767 0.2500 0.4259 0.060 Uiso d SR 1 . . H
C5 0.4203(4) 0.2500 0.8427(3) 0.0689(9) Uani d S 1 . . C
H5A 0.3201 0.2500 0.8430 0.083 Uiso d SR 1 . . H
C6 0.5064(5) 0.2500 0.9443(3) 0.0868(12) Uani d S 1 . . C
H6A 0.4648 0.2500 1.0137 0.104 Uiso d SR 1 . . H
C7 0.6571(5) 0.2500 0.9464(3) 0.0900(13) Uani d S 1 . . C
H7A 0.7147 0.2500 1.0173 0.108 Uiso d SR 1 . . H
C8 0.7207(4) 0.2500 0.8463(3) 0.0695(9) Uani d S 1 . . C
H8A 0.8214 0.2500 0.8493 0.083 Uiso d SR 1 . . H
C9 0.3929(2) 0.2500 0.6296(2) 0.0389(5) Uani d S 1 . . C
N10 0.6974(2) 0.2500 0.6354(2) 0.0471(5) Uani d S 1 . . N
C11 0.4584(2) 0.2500 0.5263(2) 0.0391(5) Uani d S 1 . . C
C12 0.6132(2) 0.2500 0.5307(2) 0.0402(5) Uani d S 1 . . C
C13 0.4807(3) 0.2500 0.7354(2) 0.0469(6) Uani d S 1 . . C
C14 0.6353(3) 0.2500 0.7379(2) 0.0474(6) Uani d S 1 . . C
C15 0.2306(3) 0.2500 0.6277(2) 0.0535(7) Uani d S 1 . . C
H15A 0.2030 0.1636 0.6868 0.080 Uiso d PR 0.50 . . H
H15B 0.1977 0.3804 0.6417 0.080 Uiso d PR 0.50 . . H
H15C 0.1874 0.2060 0.5531 0.080 Uiso d PR 0.50 . . H
C16 0.8588(3) 0.2500 0.6377(3) 0.0658(8) Uani d S 1 . . C
H16A 0.8858 0.3203 0.5716 0.099 Uiso d PR 0.50 . . H
H16B 0.9012 0.3123 0.7075 0.099 Uiso d PR 0.50 . . H
H16C 0.8930 0.1174 0.6355 0.099 Uiso d PR 0.50 . . H
C17 0.1151(4) 0.2500 0.0489(3) 0.0790(11) Uani d S 1 . . C
H17A 0.0293 0.1829 0.0162 0.118 Uiso d PR 0.50 . . H
H17B 0.1993 0.1845 0.0263 0.118 Uiso d PR 0.50 . . H
H17C 0.1133 0.3827 0.0212 0.118 Uiso d PR 0.50 . . H

loop_
_atom_site_aniso_label
_atom_site_aniso_U_11
_atom_site_aniso_U_22
_atom_site_aniso_U_33
_atom_site_aniso_U_12
_atom_site_aniso_U_13
_atom_site_aniso_U_23
S1 0.0356(4) 0.0726(5) 0.0375(4) 0.000 0.0052(2) 0.000
O1 0.0404(10) 0.144(2) 0.0476(11) 0.000 0.0105(8) 0.000
O2 0.0527(11) 0.125(2) 0.0385(10) 0.000 0.0040(8) 0.000
O3 0.1036(13) 0.1001(14) 0.0641(9) 0.0445(12) 0.0082(9) 0.0005(9)
C1 0.0364(11) 0.0523(13) 0.0487(13) 0.000 0.0012(10) 0.000
C2 0.0519(14) 0.0625(16) 0.0430(13) 0.000 0.0014(11) 0.000
C3 0.0530(14) 0.0677(17) 0.0502(14) 0.000 0.0175(11) 0.000
C4 0.0366(12) 0.0576(15) 0.0589(15) 0.000 0.0160(11) 0.000
C5 0.0612(17) 0.100(3) 0.0469(15) 0.000 0.0130(13) 0.000
C6 0.083(2) 0.132(4) 0.0453(16) 0.000 0.0083(15) 0.000
C7 0.084(2) 0.134(4) 0.0472(17) 0.000 -0.0138(16) 0.000
C8 0.0528(16) 0.095(2) 0.0573(17) 0.000 -0.0101(13) 0.000
C9 0.0323(11) 0.0421(11) 0.0428(12) 0.000 0.0067(9) 0.000
N10 0.0336(10) 0.0504(11) 0.0566(13) 0.000 0.0015(8) 0.000
C11 0.0313(11) 0.0410(11) 0.0452(12) 0.000 0.0053(9) 0.000
C12 0.0322(11) 0.0400(11) 0.0484(13) 0.000 0.0047(9) 0.000
C13 0.0422(13) 0.0535(14) 0.0451(13) 0.000 0.0052(10) 0.000
C14 0.0422(13) 0.0506(13) 0.0482(13) 0.000 -0.0007(10) 0.000
C15 0.0340(12) 0.0710(17) 0.0567(15) 0.000 0.0107(10) 0.000
C16 0.0319(12) 0.092(2) 0.0716(19) 0.000 -0.0024(12) 0.000
C17 0.0658(19) 0.124(3) 0.0503(16) 0.000 0.0219(14) 0.000

loop_
_atom_type_symbol
_atom_type_description
_atom_type_scat_dispersion_real
_atom_type_scat_dispersion_imag
_atom_type_scat_source
C C 0.0181 0.0091 'International Tables Vol C Tables 4.2.6.8  and 6.1.1.4'
H H 0.0000 0.0000 'International Tables Vol C Tables 4.2.6.8  and 6.1.1.4'
N N 0.0311 0.0180 'International Tables Vol C Tables 4.2.6.8  and 6.1.1.4'
O O 0.0492 0.0322 'International Tables Vol C Tables 4.2.6.8  and 6.1.1.4'
S S 0.3331 0.5567 'International Tables Vol C Tables 4.2.6.8  and 6.1.1.4'

loop_
_geom_angle_atom_site_label_1
_geom_angle_atom_site_label_2
_geom_angle_atom_site_label_3
_geom_angle
_geom_angle_publ_flag
O1 S1 O2 102.19(11) yes
O1 S1 O3 106.54(10) ?
O2 S1 O3 114.44(8) yes
C17 O1 S1 116.82(19) yes
C2 C1 C11 121.0(2) ?
C2 C1 H1A 119.5 ?
C11 C1 H1A 119.5 ?
C1 C2 C3 120.5(2) ?
C1 C2 H2A 119.8 ?
C3 C2 H2A 119.8 ?
C4 C3 C2 120.6(3) ?
C4 C3 H3A 119.7 ?
C2 C3 H3A 119.7 ?
C3 C4 C12 121.0(2) ?
C3 C4 H4A 119.5 ?
C12 C4 H4A 119.5 ?
C6 C5 C13 120.9(3) ?
C6 C5 H5A 119.6 ?
C13 C5 H5A 119.6 ?
C5 C6 C7 120.8(3) ?
C5 C6 H6A 119.6 ?
C7 C6 H6A 119.6 ?
C8 C7 C6 120.8(3) ?
C8 C7 H7A 119.6 ?
C6 C7 H7A 119.6 ?
C7 C8 C14 120.5(3) ?
C7 C8 H8A 119.8 ?
C14 C8 H8A 119.8 ?
C13 C9 C11 119.0(2) ?
C13 C9 C15 120.0(2) ?
C11 C9 C15 120.9(2) yes
C12 N10 C14 120.8(2) ?
C12 N10 C16 119.3(2) yes
C14 N10 C16 119.8(2) ?
C9 C11 C1 121.8(2) ?
C9 C11 C12 119.7(2) ?
C1 C11 C12 118.5(2) ?
N10 C12 C4 121.3(2) ?
N10 C12 C11 120.4(2) ?
C4 C12 C11 118.4(2) ?
C9 C13 C5 121.5(3) ?
C9 C13 C14 120.3(2) ?
C5 C13 C14 118.2(3) ?
N10 C14 C8 121.4(2) ?
N10 C14 C13 119.7(2) ?
C8 C14 C13 118.8(3) ?
C9 C15 H15A 109.5 ?
C9 C15 H15B 109.5 ?
H15A C15 H15B 109.5 ?
C9 C15 H15C 109.5 ?
H15A C15 H15C 109.5 ?
H15B C15 H15C 109.5 ?
N10 C16 H16A 109.5 ?
N10 C16 H16B 109.5 ?
H16A C16 H16B 109.5 ?
N10 C16 H16C 109.5 ?
H16A C16 H16C 109.5 ?
H16B C16 H16C 109.5 ?
O1 C17 H17A 109.5 ?
O1 C17 H17B 109.5 ?
H17A C17 H17B 109.5 ?
O1 C17 H17C 109.5 ?
H17A C17 H17C 109.5 ?
H17B C17 H17C 109.5 ?

loop_
_geom_bond_atom_site_label_1
_geom_bond_atom_site_label_2
_geom_bond_site_symmetry_2
_geom_bond_distance
_geom_bond_publ_flag
S1 O1 . 1.571(2) yes
S1 O2 . 1.433(2) yes
S1 O3 . 1.4221(18) yes
O1 C17 . 1.438(4) yes
C1 C2 . 1.354(4) ?
C1 C11 . 1.419(3) ?
C1 H1A . 0.9300 ?
C2 C3 . 1.402(4) ?
C2 H2A . 0.9300 ?
C3 C4 . 1.356(4) ?
C3 H3A . 0.9300 ?
C4 C12 . 1.417(4) ?
C4 H4A . 0.9300 ?
C5 C6 . 1.349(5) ?
C5 C13 . 1.418(4) ?
C5 H5A . 0.9300 ?
C6 C7 . 1.395(6) ?
C6 H6A . 0.9300 ?
C7 C8 . 1.357(5) ?
C7 H7A . 0.9300 ?
C8 C14 . 1.412(4) ?
C8 H8A . 0.9300 ?
C9 C13 . 1.396(3) ?
C9 C11 . 1.401(3) ?
C9 C15 . 1.502(3) yes
N10 C12 . 1.370(3) ?
N10 C14 . 1.376(4) ?
N10 C16 . 1.493(3) yes
C11 C12 . 1.430(3) ?
C13 C14 . 1.430(3) ?
C15 H15A . 0.9600 ?
C15 H15B . 0.9600 ?
C15 H15C . 0.9600 ?
C16 H16A . 0.9600 ?
C16 H16B . 0.9600 ?
C16 H16C . 0.9600 ?
C17 H17A . 0.9600 ?
C17 H17B . 0.9600 ?
C17 H17C . 0.9600 ?

loop_
_geom_hbond_atom_site_label_D
_geom_hbond_atom_site_label_H
_geom_hbond_atom_site_label_A
_geom_hbond_site_symmetry_D
_geom_hbond_site_symmetry_H
_geom_hbond_site_symmetry_A
_geom_hbond_distance_DH
_geom_hbond_distance_HA
_geom_hbond_distance_DA
_geom_hbond_angle_DHA
_geom_hbond_publ_flag
C1 H1A O2 1_555 1_555 1_555 0.93 2.43 3.341(3) 166 yes
C2 H2A O1 1_555 1_555 1_555 0.93 2.49 3.239(4) 137 yes
C4 H4A O2 1_555 1_555 1_655 0.93 2.48 3.363(4) 158 yes
C15 H15A O3 1_555 1_555 2_546 0.96 2.47 3.423(3) 171 yes
C15 H15A O3 1_555 4_555 3_566 0.96 2.47 3.423(3) 171 yes

loop_
_geom_torsion_atom_site_label_1
_geom_torsion_atom_site_label_2
_geom_torsion_atom_site_label_3
_geom_torsion_atom_site_label_4
_geom_torsion
_geom_torsion_publ_flag
O3 S1 O1 C17 -59.62(8) ?
O2 S1 O1 C17 180.0 yes
C11 C1 C2 C3 0.0 ?
C1 C2 C3 C4 0.0 ?
C2 C3 C4 C12 0.0 ?
C13 C5 C6 C7 0.0 ?
C5 C6 C7 C8 0.0 ?
C6 C7 C8 C14 0.0 ?
C13 C9 C11 C1 180.0 ?
C15 C9 C11 C1 0.0 ?
C13 C9 C11 C12 0.0 ?
C15 C9 C11 C12 180.0 yes
C2 C1 C11 C9 180.0 ?
C2 C1 C11 C12 0.0 ?
C14 N10 C12 C4 180.0 ?
C16 N10 C12 C4 0.0 ?
C14 N10 C12 C11 0.0 ?
C16 N10 C12 C11 180.0 ?
C3 C4 C12 N10 180.0 ?
C3 C4 C12 C11 0.0 ?
C9 C11 C12 N10 0.0 ?
C1 C11 C12 N10 180.0 ?
C9 C11 C12 C4 180.0 ?
C1 C11 C12 C4 0.0 ?
C11 C9 C13 C5 180.0 ?
C15 C9 C13 C5 0.0 ?
C11 C9 C13 C14 0.0 yes
C15 C9 C13 C14 180.0 ?
C6 C5 C13 C9 180.0 ?
C6 C5 C13 C14 0.0 ?
C12 N10 C14 C8 180.0 ?
C16 N10 C14 C8 0.0 ?
C12 N10 C14 C13 0.0 yes
C16 N10 C14 C13 180.0 ?
C7 C8 C14 N10 180.0 ?
C7 C8 C14 C13 0.0 ?
C9 C13 C14 N10 0.0 ?
C5 C13 C14 N10 180.0 ?
C9 C13 C14 C8 180.0 ?
C5 C13 C14 C8 0.0 ?
S1 O1 C17 H17A -30.4 yes
C11 C9 C15 H15A 139.4 yes
C12 N10 C16 H16A 32.0 yes
